data_1100168
loop_
_publ_author_name
'Esther R. Acuna-Cueva'
'Rene Faure'
'Nuria A. Illan-Cabeza'
'Sonia B. Jimenez-Pulido'
'Miguel N. Moreno-Carretero'
'Miguel Quiros'

_journal_name_full Polyhedron
_journal_page_first 483
_journal_page_last 488
_journal_paper_doi 10.1016/S0277-5387(02)01374-8
_journal_volume 22
_journal_year 2003
_chemical_formula_sum 'C14 H12 Br2 N8 O4 Pd'
_chemical_formula_weight 622.54
_space_group_IT_number 2
_symmetry_cell_setting triclinic
_symmetry_space_group_name_Hall '-P 1'
_symmetry_space_group_name_H-M 'P -1'
_atom_sites_solution_hydrogens geom
_atom_sites_solution_primary direct
_atom_sites_solution_secondary difmap
_cell_angle_alpha 94.351(10)
_cell_angle_beta 106.036(8)
_cell_angle_gamma 109.334(14)
_cell_formula_units_Z 1
_cell_length_a 6.5185(9)
_cell_length_b 7.5119(11)
_cell_length_c 10.7736(9)
_cell_measurement_reflns_used 33
_cell_measurement_temperature 293(2)
_cell_measurement_theta_max 14.63
_cell_measurement_theta_min 5.06
_cell_volume 470.21(10)
_diffrn_ambient_temperature 293(2)
_diffrn_detector_area_resol_mean ?
_diffrn_measured_fraction_theta_full 0.992
_diffrn_measured_fraction_theta_max 0.992
_diffrn_measurement_device_type 'Siemens P4'
_diffrn_measurement_method '2\q/\w scans'
_diffrn_radiation_monochromator graphite
_diffrn_radiation_source 'fine-focus sealed tube'
_diffrn_radiation_type MoK\a
_diffrn_radiation_wavelength 0.71073
_diffrn_reflns_av_R_equivalents 0.0273
_diffrn_reflns_av_sigmaI/netI 0.0475
_diffrn_reflns_limit_h_max 9
_diffrn_reflns_limit_h_min -1
_diffrn_reflns_limit_k_max 10
_diffrn_reflns_limit_k_min -10
_diffrn_reflns_limit_l_max 14
_diffrn_reflns_limit_l_min -15
_diffrn_reflns_number 3372
_diffrn_reflns_theta_full 29.99
_diffrn_reflns_theta_max 29.99
_diffrn_reflns_theta_min 2.00
_diffrn_standards_decay_% 12.21
_diffrn_standards_interval_count 97
_diffrn_standards_number 3
_exptl_absorpt_coefficient_mu 5.278
_exptl_absorpt_correction_T_max 0.9040
_exptl_absorpt_correction_T_min 0.5196
_exptl_absorpt_correction_type integration
_exptl_absorpt_process_details ?
_exptl_crystal_colour ?
_exptl_crystal_density_diffrn 2.198
_exptl_crystal_density_meas ?
_exptl_crystal_density_method 'not measured'
_exptl_crystal_description 'flat needles'
_exptl_crystal_F_000 300
_exptl_crystal_size_max 0.5
_exptl_crystal_size_mid 0.1
_exptl_crystal_size_min 0.02
_refine_diff_density_max 2.915
_refine_diff_density_min -2.364
_refine_diff_density_rms 0.279
_refine_ls_extinction_coef ?
_refine_ls_extinction_method none
_refine_ls_goodness_of_fit_ref 1.074
_refine_ls_hydrogen_treatment mixed
_refine_ls_matrix_type full
_refine_ls_number_parameters 134
_refine_ls_number_reflns 2716
_refine_ls_number_restraints 0
_refine_ls_restrained_S_all 1.074
_refine_ls_R_factor_all 0.0953
_refine_ls_R_factor_gt 0.0720
_refine_ls_shift/su_max 0.000
_refine_ls_shift/su_mean 0.000
_refine_ls_structure_factor_coef Fsqd
_refine_ls_weighting_details 'calc w=1/[\s^2^(Fo^2^)+(0.1500P)^2^+0.3000P] where P=(Fo^2^+2Fc^2^)/3'
_refine_ls_weighting_scheme calc
_refine_ls_wR_factor_gt 0.1998
_refine_ls_wR_factor_ref 0.2209
_reflns_number_gt 2025
_reflns_number_total 2716
_reflns_threshold_expression >2sigma(I)
_cod_database_code 1100168

loop_
_symmetry_equiv_pos_as_xyz
'x, y, z'
'-x, -y, -z'

loop_
_atom_site_label
_atom_site_type_symbol
_atom_site_fract_x
_atom_site_fract_y
_atom_site_fract_z
_atom_site_U_iso_or_equiv
_atom_site_adp_type
_atom_site_occupancy
_atom_site_symmetry_multiplicity
_atom_site_calc_flag
_atom_site_refinement_flags
_atom_site_disorder_assembly
_atom_site_disorder_group
Pd Pd 0.5000 0.5000 0.5000 0.0323(2) Uani 1 2 d S . .
Br Br 0.67601(14) 0.29558(12) 0.61895(9) 0.0520(3) Uani 1 1 d . . .
N1 N 0.0461(12) -0.1330(9) 0.1222(6) 0.0439(14) Uani 1 1 d . . .
C1 C -0.1430(18) -0.3256(13) 0.0720(10) 0.062(2) Uani 1 1 d . . .
H11 H -0.1343 -0.3836 -0.0080 0.075 Uiso 1 1 d R . .
H12 H -0.2885 -0.3109 0.0552 0.075 Uiso 1 1 d R . .
H13 H -0.1276 -0.4059 0.1364 0.075 Uiso 1 1 d R . .
C1A C 0.0420(13) -0.0108(10) 0.2273(7) 0.0396(14) Uani 1 1 d . . .
C2 C 0.2293(16) -0.0880(12) 0.0742(8) 0.0501(18) Uani 1 1 d . . .
O2 O 0.2318(14) -0.1898(10) -0.0162(7) 0.0667(19) Uani 1 1 d . . .
N3 N 0.4057(13) 0.0836(10) 0.1341(7) 0.0502(16) Uani 1 1 d . . .
H3 H 0.5163 0.1131 0.1015 0.060 Uiso 1 1 d R . .
C4 C 0.4324(13) 0.2146(11) 0.2389(7) 0.0409(14) Uani 1 1 d . . .
O4 O 0.6003(11) 0.3587(9) 0.2816(6) 0.0586(16) Uani 1 1 d . . .
C4A C 0.2313(12) 0.1556(10) 0.2863(7) 0.0378(13) Uani 1 1 d . . .
N5 N 0.2313(10) 0.2668(8) 0.3903(6) 0.0358(11) Uani 1 1 d . . .
C6 C 0.0416(13) 0.2202(10) 0.4263(8) 0.0420(15) Uani 1 1 d . . .
H6 H 0.0340 0.2995 0.4942 0.050 Uiso 1 1 d R . .
C7 C -0.1439(13) 0.0518(12) 0.3608(9) 0.0482(17) Uani 1 1 d . . .
H7 H -0.2746 0.0204 0.3864 0.058 Uiso 1 1 d R . .
N8 N -0.1424(12) -0.0660(10) 0.2631(7) 0.0488(15) Uani 1 1 d . . .

loop_
_atom_site_aniso_label
_atom_site_aniso_U_11
_atom_site_aniso_U_22
_atom_site_aniso_U_33
_atom_site_aniso_U_23
_atom_site_aniso_U_13
_atom_site_aniso_U_12
Pd 0.0308(4) 0.0313(4) 0.0344(4) 0.0064(2) 0.0135(3) 0.0083(3)
Br 0.0436(5) 0.0474(5) 0.0657(6) 0.0252(4) 0.0147(4) 0.0164(4)
N1 0.048(4) 0.037(3) 0.043(3) 0.008(2) 0.011(3) 0.013(3)
C1 0.059(6) 0.040(4) 0.065(5) -0.001(4) 0.005(4) 0.004(4)
C1A 0.040(4) 0.031(3) 0.045(3) 0.008(3) 0.010(3) 0.012(3)
C2 0.059(5) 0.043(4) 0.041(4) 0.006(3) 0.013(3) 0.012(4)
O2 0.087(5) 0.054(4) 0.055(4) -0.004(3) 0.032(4) 0.016(3)
N3 0.051(4) 0.050(4) 0.045(3) -0.002(3) 0.021(3) 0.010(3)
C4 0.039(3) 0.043(4) 0.039(3) 0.006(3) 0.016(3) 0.011(3)
O4 0.045(3) 0.054(3) 0.064(4) -0.006(3) 0.029(3) -0.004(3)
C4A 0.037(3) 0.039(3) 0.037(3) 0.011(2) 0.012(3) 0.012(3)
N5 0.035(3) 0.033(3) 0.040(3) 0.008(2) 0.016(2) 0.009(2)
C6 0.040(4) 0.037(3) 0.052(4) 0.012(3) 0.021(3) 0.013(3)
C7 0.032(3) 0.052(4) 0.061(5) 0.020(4) 0.019(3) 0.011(3)
N8 0.038(3) 0.046(3) 0.057(4) 0.016(3) 0.014(3) 0.007(3)

loop_
_atom_type_symbol
_atom_type_description
_atom_type_scat_dispersion_real
_atom_type_scat_dispersion_imag
_atom_type_scat_source
C C 0.0033 0.0016 'International Tables Vol C Tables 4.2.6.8 and 6.1.1.4'
H H 0.0000 0.0000 'International Tables Vol C Tables 4.2.6.8 and 6.1.1.4'
N N 0.0061 0.0033 'International Tables Vol C Tables 4.2.6.8 and 6.1.1.4'
O O 0.0106 0.0060 'International Tables Vol C Tables 4.2.6.8 and 6.1.1.4'
Br Br -0.2901 2.4595 'International Tables Vol C Tables 4.2.6.8 and 6.1.1.4'
Pd Pd -0.9988 1.0072 'International Tables Vol C Tables 4.2.6.8 and 6.1.1.4'

loop_
_exptl_crystal_face_index_h
_exptl_crystal_face_index_k
_exptl_crystal_face_index_l
_exptl_crystal_face_perp_dist
0.00 0.00 1.00 0.0100
0.00 0.00 -1.00 0.0100
1.00 -1.00 0.00 0.2500
-1.00 1.00 0.00 0.2500
1.00 2.00 2.00 0.0500
-1.00 -2.00 -2.00 0.0500

loop_
_geom_angle_atom_site_label_1
_geom_angle_atom_site_label_2
_geom_angle_atom_site_label_3
_geom_angle
_geom_angle_site_symmetry_1
_geom_angle_site_symmetry_3
_geom_angle_publ_flag
N5 Pd N5 180.0 2_666 . ?
N5 Pd Br 90.37(17) 2_666 2_666 ?
N5 Pd Br 89.63(17) . 2_666 ?
N5 Pd Br 89.63(17) 2_666 . ?
N5 Pd Br 90.37(17) . . ?
Br Pd Br 180.0 2_666 . ?
N5 Pd O4 109.8(2) 2_666 . ?
N5 Pd O4 70.2(2) . . ?
Br Pd O4 93.67(16) 2_666 . ?
Br Pd O4 86.33(16) . . ?
C2 N1 C1A 122.1(6) . . ?
C2 N1 C1 119.3(7) . . ?
C1A N1 C1 118.3(7) . . ?
N8 C1A C4A 124.5(7) . . ?
N8 C1A N1 116.9(7) . . ?
C4A C1A N1 118.6(7) . . ?
O2 C2 N3 122.0(9) . . ?
O2 C2 N1 122.3(8) . . ?
N3 C2 N1 115.7(7) . . ?
C2 N3 C4 129.6(7) . . ?
O4 C4 N3 121.7(7) . . ?
O4 C4 C4A 126.7(7) . . ?
N3 C4 C4A 111.6(6) . . ?
C4 O4 Pd 98.6(5) . . ?
N5 C4A C1A 118.4(7) . . ?
N5 C4A C4 119.3(6) . . ?
C1A C4A C4 122.3(7) . . ?
C6 N5 C4A 118.9(6) . . ?
C6 N5 Pd 116.5(5) . . ?
C4A N5 Pd 124.6(5) . . ?
N5 C6 C7 119.2(7) . . ?
N8 C7 C6 122.9(7) . . ?
C1A N8 C7 115.9(7) . . ?

loop_
_geom_bond_atom_site_label_1
_geom_bond_atom_site_label_2
_geom_bond_distance
_geom_bond_site_symmetry_2
_geom_bond_publ_flag
Pd N5 2.011(6) 2_666 ?
Pd N5 2.011(6) . ?
Pd Br 2.4432(8) 2_666 ?
Pd Br 2.4432(8) . ?
Pd O4 2.832(6) . ?
N1 C2 1.382(11) . ?
N1 C1A 1.414(9) . ?
N1 C1 1.496(10) . ?
C1A N8 1.310(10) . ?
C1A C4A 1.384(10) . ?
C2 O2 1.199(10) . ?
C2 N3 1.372(10) . ?
N3 C4 1.372(9) . ?
C4 O4 1.202(9) . ?
C4 C4A 1.481(10) . ?
C4A N5 1.346(9) . ?
N5 C6 1.342(9) . ?
C6 C7 1.393(11) . ?
C7 N8 1.326(11) . ?

loop_
_geom_hbond_atom_site_label_D
_geom_hbond_atom_site_label_H
_geom_hbond_atom_site_label_A
_geom_hbond_distance_DH
_geom_hbond_distance_HA
_geom_hbond_distance_DA
_geom_hbond_angle_DHA
_geom_hbond_site_symmetry_A
N3 H3 O2 0.86 2.04 2.898(10) 176.6 2_655
